data_2019332
loop_
_publ_author_name
'Dittrich, B.'
'H\"ubschle, C. B.'
'Messerschmidt, M.'
'Kalinowski, R.'
'Girnt, D.'
'Luger, P.'

_publ_section_title
;
 The invariom model and its application: refinement ofD,L-serine at
 different temperatures and resolution
;
_journal_issue 3
_journal_name_full 'Acta Crystallographica Section A Foundations of Crystallography'
_journal_page_first 314
_journal_page_last 320
_journal_paper_doi 10.1107/S0108767305005039
_journal_volume 61
_journal_year 2005
_chemical_formula_analytical 'C3 H7 N O3'
_chemical_formula_moiety 'C3 H7 N O3'
_chemical_formula_sum 'C3 H7 N O3'
_chemical_formula_weight 105.10
_chemical_melting_point 235
_chemical_name_common D,L-Serine
_chemical_name_systematic '(+-) 2-Amino-3-hydroxypropionic acid'
_space_group_IT_number 14
_symmetry_cell_setting monoclinic
_symmetry_space_group_name_Hall '-P 2yab'
_symmetry_space_group_name_H-M 'P 1 21/a 1'
_atom_type_scat_source 'Invariomic aspherical-atom scattering factors'
_audit_conform_dict_name cif_core.dic
_audit_conform_dict_version 2.2
_audit_creation_method 'XD routine XDCIF'
_cell_angle_alpha 90
_cell_angle_beta 106.460(10)
_cell_angle_gamma 90
_cell_formula_units_Z 4
_cell_length_a 10.7355(9)
_cell_length_b 9.1456(7)
_cell_length_c 4.8304(4)
_cell_measurement_reflns_used 13549
_cell_measurement_temperature 298
_cell_measurement_theta_max 43.34
_cell_measurement_theta_min 2.979
_cell_volume 454.82(7)
_computing_molecular_graphics 'Koritsanszky et al, (2003), Platon (Spek, 2003)'
_computing_publication_material 'Koritsanszky et al, (2003), EnCIFer 1.1'
_computing_structure_refinement 'Koritsanszky et al, (2003)'
_diffrn_ambient_temperature 298
_diffrn_measured_fraction_theta_full 0.98
_diffrn_measured_fraction_theta_max 0.96
_diffrn_measurement_device 'four-circle diffractometer'
_diffrn_measurement_device_type 'Bruker APEX on a Huber Type 512 diffractometer'
_diffrn_measurement_method \w-scans
_diffrn_radiation_monochromator graphite
_diffrn_radiation_type 'Mo K\a'
_diffrn_radiation_wavelength 0.71073
_diffrn_reflns_av_R_equivalents 0.0228
_diffrn_reflns_limit_h_max 4
_diffrn_reflns_limit_h_min -9
_diffrn_reflns_limit_k_max 17
_diffrn_reflns_limit_k_min -17
_diffrn_reflns_limit_l_max 20
_diffrn_reflns_limit_l_min -20
_diffrn_reflns_number 25178
_diffrn_reflns_reduction_process 'Integration: SAINT, merging: SORTAV'
_diffrn_reflns_theta_full 43.41
_diffrn_reflns_theta_max 44.43
_diffrn_standards_interval_count 0
_diffrn_standards_interval_time 0
_diffrn_standards_number 0
_exptl_absorpt_coefficient_mu 0.137
_exptl_absorpt_correction_type none
_exptl_crystal_colour colorless
_exptl_crystal_density_diffrn 1.535
_exptl_crystal_density_meas ?
_exptl_crystal_description rectangular
_exptl_crystal_F_000 224.0
_exptl_crystal_size_max 0.5
_exptl_crystal_size_mid 0.45
_exptl_crystal_size_min 0.35
_refine_diff_density_max 0.195
_refine_diff_density_min -0.205
_refine_ls_extinction_method none
_refine_ls_goodness_of_fit_ref 1.3889
_refine_ls_hydrogen_treatment refall
_refine_ls_matrix_type full
_refine_ls_number_parameters 93
_refine_ls_number_reflns 2703
_refine_ls_number_restraints 0
_refine_ls_R_factor_all 0.0346
_refine_ls_R_factor_gt 0.0223
_refine_ls_shift/su_max 0.000
_refine_ls_structure_factor_coef F
_refine_ls_weighting_details
;
     calc w1 = 1/[s^2^(Fo)]
;
_refine_ls_weighting_scheme calc
_refine_ls_wR_factor_ref 0.0257
_reflns_number_gt 2703
_reflns_number_total 3551
_reflns_threshold_expression 'I > 2\s I'
_cod_data_source_file cn5001sup1.cif
_cod_data_source_block 298K
_cod_depositor_comments
;
The following automatic conversions were performed:

'_exptl_crystal_density_meas' value 'not measured' was changed to '?'
- the value is perceived as not measured.

Automatic conversion script
Id: cif_fix_values 3008 2015-01-20 13:52:24Z robertas 
;
_cod_original_cell_volume 454.83(7)
_cod_original_sg_symbol_H-M P21/a
_cod_database_code 2019332

loop_
_symmetry_equiv_pos_as_xyz
+X,+Y,+Z
1/2-X,1/2+Y,-Z
-X,-Y,-Z
1/2+X,1/2-Y,+Z

loop_
_atom_site_aniso_label
_atom_site_aniso_U_11
_atom_site_aniso_U_22
_atom_site_aniso_U_33
_atom_site_aniso_U_12
_atom_site_aniso_U_13
_atom_site_aniso_U_23
O(1) 0.0380(2) 0.02510(10) 0.02340(10) -0.00120(10) 0.00300(10) 0.00480(10)
O(2) 0.0428(2) 0.02440(10) 0.02840(10) -0.00950(10) 0.00940(10) -0.00210(10)
O(3) 0.02540(10) 0.03010(10) 0.0445(2) -0.00570(10) 0.01710(10) -0.01010(10)
N(1) 0.02190(10) 0.02110(10) 0.02500(10) 0.00180(10) 0.00820(10) 0.00360(10)
C(1) 0.0286(2) 0.01860(10) 0.01990(10) -0.00010(10) 0.00880(10) -0.00070(10)
C(2) 0.02430(10) 0.02140(10) 0.01800(10) 0.00150(10) 0.00810(10) 0.00060(10)
C(3) 0.02250(10) 0.0294(2) 0.02650(10) 0.00160(10) 0.00410(10) 0.00130(10)

loop_
_atom_site_label
_atom_site_fract_x
_atom_site_fract_y
_atom_site_fract_z
_atom_site_U_iso_or_equiv
_atom_site_occupancy
O(1) 0.66393(3) 0.40214(4) 0.43070(6) 0.03 1
O(2) 0.83195(4) 0.50585(4) 0.75250(7) 0.033 1
O(3) 0.93151(3) 0.16868(4) 0.72969(8) 0.034 1
N(1) 0.65241(3) 0.16997(4) 0.74433(7) 0.023 1
C(1) 0.74963(4) 0.40565(4) 0.66748(7) 0.023 1
C(2) 0.75489(3) 0.27886(4) 0.87766(7) 0.022 1
C(3) 0.88895(4) 0.20938(5) 0.97056(8) 0.027 1
H(2) 0.7320(7) 0.3221(8) 1.0656(16) 0.035(2) 1
H(11) 0.5640(9) 0.2268(10) 0.6878(17) 0.048(2) 1
H(12) 0.6497(8) 0.0921(11) 0.898(2) 0.051(2) 1
H(13) 0.6653(9) 0.1174(10) 0.566(2) 0.049(2) 1
H(31) 0.9576(8) 0.2904(10) 1.0945(17) 0.046(2) 1
H(32) 0.8885(8) 0.1141(10) 1.1162(19) 0.053(2) 1
H(4) 0.9032(8) 0.0721(11) 0.6743(19) 0.043(2) 1

loop_
_geom_angle_atom_site_label_1
_geom_angle_atom_site_label_2
_geom_angle_atom_site_label_3
_geom_angle_site_symmetry_1
_geom_angle_site_symmetry_2
_geom_angle_site_symmetry_3
_geom_angle
_geom_angle_publ_flag
C(3) O(3) H(4) 1_555 1_555 1_555 109.0(5) yes
C(2) N(1) H(11) 1_555 1_555 1_555 106.5(5) yes
C(2) N(1) H(12) 1_555 1_555 1_555 108.6(5) yes
C(2) N(1) H(13) 1_555 1_555 1_555 114.6(5) yes
H(11) N(1) H(12) 1_555 1_555 1_555 108.7(6) yes
H(11) N(1) H(13) 1_555 1_555 1_555 109.9(6) yes
H(12) N(1) H(13) 1_555 1_555 1_555 108.4(6) yes
O(1) C(1) O(2) 1_555 1_555 1_555 125.77(4) yes
O(1) C(1) C(2) 1_555 1_555 1_555 117.84(3) yes
O(2) C(1) C(2) 1_555 1_555 1_555 116.38(3) yes
N(1) C(2) C(1) 1_555 1_555 1_555 109.62(3) yes
N(1) C(2) C(3) 1_555 1_555 1_555 111.71(3) yes
N(1) C(2) H(2) 1_555 1_555 1_555 107.0(4) yes
C(1) C(2) C(3) 1_555 1_555 1_555 111.48(3) yes
C(1) C(2) H(2) 1_555 1_555 1_555 107.8(4) yes
C(3) C(2) H(2) 1_555 1_555 1_555 109.1(4) yes
O(3) C(3) C(2) 1_555 1_555 1_555 111.50(3) yes
O(3) C(3) H(31) 1_555 1_555 1_555 107.6(4) yes
O(3) C(3) H(32) 1_555 1_555 1_555 111.8(4) yes
C(2) C(3) H(31) 1_555 1_555 1_555 108.2(4) yes
C(2) C(3) H(32) 1_555 1_555 1_555 109.8(4) yes
H(31) C(3) H(32) 1_555 1_555 1_555 107.7(6) yes

loop_
_geom_bond_atom_site_label_1
_geom_bond_atom_site_label_2
_geom_bond_site_symmetry_1
_geom_bond_site_symmetry_2
_geom_bond_distance
_geom_bond_publ_flag
O(1) C(1) 1_555 1_555 1.2487(5) yes
O(2) C(1) 1_555 1_555 1.2585(5) yes
O(3) C(3) 1_555 1_555 1.4150(5) yes
O(3) H(4) 1_555 1_555 0.947(10) yes
N(1) C(2) 1_555 1_555 1.4884(5) yes
N(1) H(11) 1_555 1_555 1.048(9) yes
N(1) H(12) 1_555 1_555 1.034(10) yes
N(1) H(13) 1_555 1_555 1.030(10) yes
C(1) C(2) 1_555 1_555 1.5316(5) yes
C(2) C(3) 1_555 1_555 1.5201(5) yes
C(2) H(2) 1_555 1_555 1.080(7) yes
C(3) H(31) 1_555 1_555 1.096(9) yes
C(3) H(32) 1_555 1_555 1.121(9) yes
